data_1559601
loop_
_publ_author_name
'Bayer, Uwe'
'Werner, Daniel'
'Berkefeld, Andreas'
'Maichle-M\"ossmer, C\"acilia'
'Anwander, Reiner'

_publ_section_title
;
 Cerium-quinone redox couples put under scrutiny.
;
_journal_issue 4
_journal_name_full 'Chemical science'
_journal_page_first 1343
_journal_page_last 1351
_journal_paper_doi 10.1039/d0sc04489j
_journal_volume 12
_journal_year 2020
_chemical_formula_sum 'C70 H142 Ce2 Cl2 N2 O10 Si6'
_chemical_formula_weight 1691.53
_chemical_properties_physical Air-sensitive,Moisture-sensitive
_space_group_crystal_system monoclinic
_space_group_IT_number 15
_space_group_name_Hall '-C 2yc'
_space_group_name_H-M_alt 'C 1 2/c 1'
_atom_sites_solution_hydrogens geom
_audit_creation_method SHELXL-2018/3
_audit_update_record
;
2020-08-10 deposited with the CCDC.	2020-11-23 downloaded from the CCDC.
;
_cell_angle_alpha 90
_cell_angle_beta 102.369(4)
_cell_angle_gamma 90
_cell_formula_units_Z 4
_cell_length_a 18.228(5)
_cell_length_b 17.588(4)
_cell_length_c 28.531(7)
_cell_measurement_reflns_used 9013
_cell_measurement_temperature 100(2)
_cell_measurement_theta_max 30.54
_cell_measurement_theta_min 2.7385
_cell_volume 8935(4)
_computing_cell_refinement 'SAINT V8.38A (Bruker AXS Inc., 2017)'
_computing_data_collection 'APEX3 v2017.3-0 (Bruker AXS)'
_computing_data_reduction 'SAINT V8.38A (Bruker AXS Inc., 2017)'
_computing_structure_refinement 'SHELXL-2018/3 (Sheldrick, 2018)'
_computing_structure_solution 'XT, VERSION 2014/5,SHELXS-13 (Sheldrick 2008)'
_diffrn_ambient_temperature 100(2)
_diffrn_measured_fraction_theta_full 0.999
_diffrn_measured_fraction_theta_max 0.992
_diffrn_measurement_device_type 'Bruker APEX II DUO'
_diffrn_measurement_method 'omega scans'
_diffrn_radiation_type MoK\a
_diffrn_radiation_wavelength 0.71073
_diffrn_reflns_av_R_equivalents 0.1049
_diffrn_reflns_av_unetI/netI 0.0688
_diffrn_reflns_Laue_measured_fraction_full 0.999
_diffrn_reflns_Laue_measured_fraction_max 0.992
_diffrn_reflns_limit_h_max 26
_diffrn_reflns_limit_h_min -26
_diffrn_reflns_limit_k_max 25
_diffrn_reflns_limit_k_min -25
_diffrn_reflns_limit_l_max 40
_diffrn_reflns_limit_l_min -39
_diffrn_reflns_number 114126
_diffrn_reflns_point_group_measured_fraction_full 0.999
_diffrn_reflns_point_group_measured_fraction_max 0.992
_diffrn_reflns_theta_full 25.242
_diffrn_reflns_theta_max 30.632
_diffrn_reflns_theta_min 2.288
_diffrn_source 'ImuS-focus sealed tube'
_exptl_absorpt_coefficient_mu 1.194
_exptl_absorpt_correction_T_max 0.6876
_exptl_absorpt_correction_T_min 0.5618
_exptl_absorpt_correction_type numerical
_exptl_absorpt_process_details sadabs
_exptl_crystal_colour orange
_exptl_crystal_density_diffrn 1.258
_exptl_crystal_description block
_exptl_crystal_F_000 3560
_exptl_crystal_size_max 0.191
_exptl_crystal_size_mid 0.169
_exptl_crystal_size_min 0.102
_refine_diff_density_max 1.663
_refine_diff_density_min -1.058
_refine_diff_density_rms 0.135
_refine_ls_extinction_method none
_refine_ls_goodness_of_fit_ref 1.096
_refine_ls_hydrogen_treatment constr
_refine_ls_matrix_type full
_refine_ls_number_parameters 495
_refine_ls_number_reflns 13667
_refine_ls_number_restraints 138
_refine_ls_restrained_S_all 1.094
_refine_ls_R_factor_all 0.0544
_refine_ls_R_factor_gt 0.0459
_refine_ls_shift/su_max 0.001
_refine_ls_shift/su_mean 0.000
_refine_ls_structure_factor_coef Fsqd
_refine_ls_weighting_details 'w=1/[\s^2^(Fo^2^)+(0.0486P)^2^+13.8188P] where P=(Fo^2^+2Fc^2^)/3'
_refine_ls_weighting_scheme calc
_refine_ls_wR_factor_gt 0.1200
_refine_ls_wR_factor_ref 0.1268
_reflns_Friedel_coverage 0.000
_reflns_number_gt 11596
_reflns_number_total 13667
_reflns_threshold_expression 'I > 2\s(I)'
_cod_data_source_file d0sc04489j2.cif
_cod_data_source_block 6-ddq_mo_UB231C_0m_b_pl
_cod_depositor_comments
;Adding full bibliography for 1559596--1559611.cif.

 Adding full bibliography for 1559596--1559611.cif.
;
_cod_original_sg_symbol_H-M 'C 2/c'
_cod_database_code 1559601
_shelx_shelxl_version_number 2018/3
_shelx_space_group_comment
;
The symmetry employed for this shelxl refinement is uniquely defined
by the following loop, which should always be used as a source of
symmetry information in preference to the above space-group names.
They are only intended as comments.
;
_shelx_estimated_absorpt_t_min 0.804
_shelx_estimated_absorpt_t_max 0.888

loop_
_space_group_symop_operation_xyz
'x, y, z'
'-x, y, -z+1/2'
'x+1/2, y+1/2, z'
'-x+1/2, y+1/2, -z+1/2'
'-x, -y, -z'
'x, -y, z-1/2'
'-x+1/2, -y+1/2, -z'
'x+1/2, -y+1/2, z-1/2'

loop_
_atom_site_label
_atom_site_type_symbol
_atom_site_fract_x
_atom_site_fract_y
_atom_site_fract_z
_atom_site_U_iso_or_equiv
_atom_site_adp_type
_atom_site_occupancy
_atom_site_site_symmetry_order
_atom_site_calc_flag
_atom_site_refinement_flags_posn
_atom_site_refinement_flags_adp
_atom_site_refinement_flags_occupancy
_atom_site_disorder_assembly
_atom_site_disorder_group
C1 C 0.07480(13) -0.07282(12) 0.27908(8) 0.0165(4) Uani 1 1 d . . . . .
C2 C 0.03585(14) -0.00482(11) 0.26406(9) 0.0165(4) Uani 1 1 d . . . . .
C3 C 0.03690(12) -0.14103(11) 0.26426(8) 0.0146(4) Uani 1 1 d . . . . .
C4 C 0.07532(13) -0.21155(13) 0.27847(9) 0.0192(4) Uani 1 1 d . . . . .
C5 C 0.20772(15) 0.26907(13) 0.36321(9) 0.0237(5) Uani 1 1 d . . . . .
H5 H 0.226973 0.319311 0.377026 0.028 Uiso 1 1 calc R U . . .
C6 C 0.14881(18) 0.2416(2) 0.39006(12) 0.0401(7) Uani 1 1 d . . . . .
H6A H 0.107281 0.278081 0.385551 0.060 Uiso 1 1 calc R U . . .
H6B H 0.171563 0.237097 0.424325 0.060 Uiso 1 1 calc R U . . .
H6C H 0.129725 0.191826 0.377542 0.060 Uiso 1 1 calc R U . . .
C7 C 0.17160(16) 0.28113(15) 0.31011(10) 0.0296(6) Uani 1 1 d . . . . .
H7A H 0.130414 0.317819 0.307227 0.044 Uiso 1 1 calc R U . . .
H7B H 0.151961 0.232627 0.295776 0.044 Uiso 1 1 calc R U . . .
H7C H 0.209326 0.300661 0.293345 0.044 Uiso 1 1 calc R U . . .
C8 C 0.35924(14) 0.23455(13) 0.33591(9) 0.0228(5) Uani 1 1 d . . . . .
H8 H 0.331653 0.236789 0.301638 0.027 Uiso 1 1 calc R U . . .
C9 C 0.38939(17) 0.31488(15) 0.34929(11) 0.0325(6) Uani 1 1 d . . . . .
H9A H 0.420131 0.331291 0.326858 0.049 Uiso 1 1 calc R U . . .
H9B H 0.420109 0.314594 0.381993 0.049 Uiso 1 1 calc R U . . .
H9C H 0.347201 0.350051 0.347554 0.049 Uiso 1 1 calc R U . . .
C10 C 0.42460(17) 0.17834(17) 0.33795(12) 0.0360(6) Uani 1 1 d . . . . .
H10A H 0.455322 0.194655 0.315487 0.054 Uiso 1 1 calc R U . . .
H10B H 0.404486 0.127430 0.329082 0.054 Uiso 1 1 calc R U . . .
H10C H 0.455581 0.177159 0.370567 0.054 Uiso 1 1 calc R U . . .
C15 C 0.37922(17) -0.19472(17) 0.32011(11) 0.0328(6) Uani 1 1 d . . . . .
H15 H 0.375677 -0.166669 0.289221 0.039 Uiso 1 1 calc R U . . .
C16 C 0.4384(3) -0.2564(3) 0.32104(17) 0.0739(15) Uani 1 1 d . . . . .
H16A H 0.423481 -0.289139 0.292785 0.111 Uiso 1 1 calc R U . . .
H16B H 0.442656 -0.287059 0.350194 0.111 Uiso 1 1 calc R U . . .
H16C H 0.486907 -0.232739 0.320720 0.111 Uiso 1 1 calc R U . . .
C17 C 0.3013(2) -0.2295(2) 0.31803(13) 0.0468(8) Uani 1 1 d . . . . .
H17A H 0.287271 -0.261254 0.289255 0.070 Uiso 1 1 calc R U . . .
H17B H 0.264337 -0.188783 0.316866 0.070 Uiso 1 1 calc R U . . .
H17C H 0.302700 -0.260827 0.346624 0.070 Uiso 1 1 calc R U . . .
C18 C 0.49257(16) -0.07085(16) 0.36375(11) 0.0311(6) Uani 1 1 d . . . . .
H18 H 0.533563 -0.109706 0.368718 0.037 Uiso 1 1 calc R U . . .
C19 C 0.4852(2) -0.0386(2) 0.31293(13) 0.0479(8) Uani 1 1 d . . . . .
H19A H 0.532040 -0.012978 0.310580 0.072 Uiso 1 1 calc R U . . .
H19B H 0.443679 -0.002069 0.306254 0.072 Uiso 1 1 calc R U . . .
H19C H 0.475241 -0.080135 0.289542 0.072 Uiso 1 1 calc R U . . .
C20 C 0.5166(3) -0.00855(19) 0.40104(16) 0.0489(10) Uani 1 1 d . . . . .
H20A H 0.559913 0.018722 0.394051 0.073 Uiso 1 1 calc R U . . .
H20B H 0.530388 -0.031407 0.433043 0.073 Uiso 1 1 calc R U . . .
H20C H 0.474950 0.027089 0.399982 0.073 Uiso 1 1 calc R U . . .
C21 C 0.41080(14) -0.16519(14) 0.43056(9) 0.0237(5) Uani 1 1 d . . . . .
H21 H 0.370950 -0.205131 0.427007 0.028 Uiso 1 1 calc R U . . .
C22 C 0.39463(19) -0.10815(17) 0.46764(10) 0.0356(7) Uani 1 1 d . . . . .
H22A H 0.393364 -0.134814 0.497615 0.053 Uiso 1 1 calc R U . . .
H22B H 0.345996 -0.083716 0.455353 0.053 Uiso 1 1 calc R U . . .
H22C H 0.434195 -0.069422 0.473674 0.053 Uiso 1 1 calc R U . . .
C23 C 0.48585(17) -0.20556(17) 0.44797(12) 0.0367(7) Uani 1 1 d . . . . .
H23A H 0.487172 -0.228398 0.479475 0.055 Uiso 1 1 calc R U . . .
H23B H 0.526882 -0.168753 0.450556 0.055 Uiso 1 1 calc R U . . .
H23C H 0.491664 -0.245459 0.425065 0.055 Uiso 1 1 calc R U . . .
C24 C 0.2047(2) -0.0645(2) 0.50866(11) 0.0449(8) Uani 1 1 d . . . . .
H24 H 0.238715 -0.109298 0.509209 0.054 Uiso 1 1 calc R U . . .
C25 C 0.2564(3) 0.0039(3) 0.52468(19) 0.0702(16) Uani 1 1 d . . . . .
H25A H 0.287690 -0.006032 0.556548 0.105 Uiso 1 1 calc R U . . .
H25B H 0.225844 0.049415 0.525986 0.105 Uiso 1 1 calc R U . . .
H25C H 0.288669 0.012104 0.501719 0.105 Uiso 1 1 calc R U . . .
C26 C 0.1566(3) -0.0819(3) 0.54616(12) 0.0630(12) Uani 1 1 d . . . . .
H26A H 0.189743 -0.091357 0.577495 0.095 Uiso 1 1 calc R U . . .
H26B H 0.125631 -0.127012 0.536127 0.095 Uiso 1 1 calc R U . . .
H26C H 0.124060 -0.038368 0.548530 0.095 Uiso 1 1 calc R U . . .
C27 C 0.05656(18) -0.00487(14) 0.44263(11) 0.0274(6) Uani 1 1 d . . . . .
H27 H 0.026902 -0.032964 0.462777 0.033 Uiso 1 1 calc R U . . .
C28 C 0.0703(2) 0.07596(18) 0.46295(14) 0.0426(8) Uani 1 1 d . . . . .
H28A H 0.022679 0.103766 0.457407 0.064 Uiso 1 1 calc R U . . .
H28B H 0.105479 0.102380 0.446932 0.064 Uiso 1 1 calc R U . . .
H28C H 0.091688 0.073304 0.497494 0.064 Uiso 1 1 calc R U . . .
C30 C 0.12552(15) -0.15740(14) 0.42027(10) 0.0269(5) Uani 1 1 d . . . . .
H30 H 0.094769 -0.151118 0.386990 0.032 Uiso 1 1 calc R U . . .
C31 C 0.0093(2) -0.00201(17) 0.39101(14) 0.0377(8) Uani 1 1 d . . . . .
H31A H -0.038152 0.024376 0.390820 0.057 Uiso 1 1 calc R U . . .
H31B H -0.001253 -0.053909 0.378929 0.057 Uiso 1 1 calc R U . . .
H31C H 0.037088 0.025313 0.370439 0.057 Uiso 1 1 calc R U . . .
C32 C 0.07879(18) -0.20551(18) 0.44775(12) 0.0394(7) Uani 1 1 d . . . . .
H32A H 0.064733 -0.253371 0.430581 0.059 Uiso 1 1 calc R U . . .
H32B H 0.033300 -0.177559 0.450306 0.059 Uiso 1 1 calc R U . . .
H32C H 0.108407 -0.216413 0.479966 0.059 Uiso 1 1 calc R U . . .
C33 C 0.19620(19) -0.20108(17) 0.41579(13) 0.0396(7) Uani 1 1 d . . . . .
H33A H 0.181853 -0.249244 0.399056 0.059 Uiso 1 1 calc R U . . .
H33B H 0.226620 -0.211401 0.447861 0.059 Uiso 1 1 calc R U . . .
H33C H 0.225448 -0.170596 0.397572 0.059 Uiso 1 1 calc R U . . .
Ce1 Ce 0.23421(2) 0.00146(2) 0.34736(2) 0.01588(5) Uani 1 1 d . . . . .
Cl1 Cl 0.08217(3) 0.07931(3) 0.28294(2) 0.02286(12) Uani 1 1 d . . . . .
N1 N 0.10575(13) -0.26781(12) 0.28971(9) 0.0300(5) Uani 1 1 d . . . . .
O1 O 0.14336(9) -0.07205(9) 0.30568(6) 0.0197(3) Uani 1 1 d . . . . .
O3 O 0.25802(10) 0.11747(9) 0.35075(7) 0.0235(4) Uani 1 1 d . . . . .
O4 O 0.33372(10) -0.05948(10) 0.36021(6) 0.0227(3) Uani 1 1 d . . . . .
O5 O 0.19551(11) -0.01493(11) 0.41051(7) 0.0260(4) Uani 1 1 d . . . . .
O6 O 0.25307(11) 0.01862(10) 0.26302(7) 0.0247(4) Uani 1 1 d . . . . .
Si1 Si 0.28973(4) 0.20118(3) 0.37156(2) 0.01658(12) Uani 1 1 d . . . . .
Si2 Si 0.40337(4) -0.12125(4) 0.36930(2) 0.02014(13) Uani 1 1 d . . . . .
Si3 Si 0.14723(4) -0.05858(4) 0.44533(3) 0.02457(15) Uani 1 1 d . . . . .
C11 C 0.3200(4) 0.1833(3) 0.43752(19) 0.0200(10) Uani 0.568(7) 1 d . . P A 1
H11 H 0.275534 0.163981 0.449247 0.024 Uiso 0.568(7) 1 calc R U P A 1
C12 C 0.3438(9) 0.2723(5) 0.4635(5) 0.034(2) Uani 0.568(7) 1 d . . P A 1
H12A H 0.358511 0.266817 0.498461 0.051 Uiso 0.568(7) 1 calc R U P A 1
H12B H 0.300465 0.306428 0.455335 0.051 Uiso 0.568(7) 1 calc R U P A 1
H12C H 0.385826 0.293518 0.451359 0.051 Uiso 0.568(7) 1 calc R U P A 1
C13 C 0.3829(3) 0.1239(3) 0.45006(16) 0.0263(11) Uani 0.568(7) 1 d . . P A 1
H13A H 0.386958 0.106618 0.483175 0.040 Uiso 0.568(7) 1 calc R U P A 1
H13B H 0.430646 0.146672 0.446807 0.040 Uiso 0.568(7) 1 calc R U P A 1
H13C H 0.371324 0.080463 0.428205 0.040 Uiso 0.568(7) 1 calc R U P A 1
C34 C 0.2903(5) 0.0807(3) 0.2426(2) 0.0337(14) Uani 0.546(10) 1 d . U P B 1
H34A H 0.345568 0.074754 0.250346 0.040 Uiso 0.546(10) 1 calc R U P B 1
H34B H 0.276985 0.130981 0.254026 0.040 Uiso 0.546(10) 1 calc R U P B 1
C35 C 0.2578(6) 0.0705(4) 0.1884(3) 0.0387(15) Uani 0.546(10) 1 d . U P B 1
H35A H 0.284115 0.101499 0.168127 0.046 Uiso 0.546(10) 1 calc R U P B 1
H35B H 0.202957 0.079519 0.179382 0.046 Uiso 0.546(10) 1 calc R U P B 1
C36 C 0.2789(6) -0.0153(6) 0.1891(4) 0.0353(15) Uani 0.546(10) 1 d . U P B 1
H36A H 0.264743 -0.039612 0.157176 0.042 Uiso 0.546(10) 1 calc R U P B 1
H36B H 0.332515 -0.024964 0.203582 0.042 Uiso 0.546(10) 1 calc R U P B 1
C37 C 0.2260(5) -0.0366(4) 0.2227(3) 0.0359(15) Uani 0.546(10) 1 d . U P B 1
H37A H 0.172608 -0.027933 0.207270 0.043 Uiso 0.546(10) 1 calc R U P B 1
H37B H 0.232962 -0.090004 0.233709 0.043 Uiso 0.546(10) 1 calc R U P B 1
C11A C 0.3456(5) 0.1997(4) 0.4368(3) 0.0214(14) Uani 0.432(7) 1 d . . P A 2
H11A H 0.400040 0.193956 0.436329 0.026 Uiso 0.432(7) 1 calc R U P A 2
C12A C 0.3231(4) 0.1334(3) 0.4648(2) 0.0307(16) Uani 0.432(7) 1 d . . P A 2
H12D H 0.351834 0.135318 0.497999 0.046 Uiso 0.432(7) 1 calc R U P A 2
H12E H 0.333716 0.085494 0.449967 0.046 Uiso 0.432(7) 1 calc R U P A 2
H12F H 0.269348 0.136548 0.464442 0.046 Uiso 0.432(7) 1 calc R U P A 2
C13A C 0.3393(9) 0.2545(6) 0.4664(6) 0.027(2) Uani 0.432(7) 1 d . . P A 2
H13D H 0.363787 0.300315 0.457514 0.041 Uiso 0.432(7) 1 calc R U P A 2
H13E H 0.363316 0.239401 0.499115 0.041 Uiso 0.432(7) 1 calc R U P A 2
H13F H 0.286005 0.265061 0.464696 0.041 Uiso 0.432(7) 1 calc R U P A 2
C34A C 0.2575(5) 0.0892(4) 0.2394(3) 0.0270(14) Uiso 0.454(10) 1 d . U P B 2
H35C H 0.292075 0.124702 0.260277 0.032 Uiso 0.454(10) 1 calc R U P B 2
H35D H 0.207395 0.113268 0.229985 0.032 Uiso 0.454(10) 1 calc R U P B 2
C35A C 0.2895(6) 0.0661(5) 0.1928(3) 0.0338(15) Uani 0.454(10) 1 d . U P B 2
H35E H 0.271690 0.101721 0.165839 0.041 Uiso 0.454(10) 1 calc R U P B 2
H35F H 0.345081 0.064907 0.200132 0.041 Uiso 0.454(10) 1 calc R U P B 2
C36A C 0.2570(8) -0.0121(8) 0.1815(5) 0.0390(19) Uani 0.454(10) 1 d . U P B 2
H36C H 0.287563 -0.042744 0.163715 0.047 Uiso 0.454(10) 1 calc R U P B 2
H36D H 0.204544 -0.009789 0.162873 0.047 Uiso 0.454(10) 1 calc R U P B 2
C37A C 0.2614(6) -0.0449(4) 0.2347(3) 0.0302(15) Uani 0.454(10) 1 d . U P B 2
H37C H 0.220682 -0.082202 0.234771 0.036 Uiso 0.454(10) 1 calc R U P B 2
H37D H 0.310298 -0.070135 0.246983 0.036 Uiso 0.454(10) 1 calc R U P B 2

loop_
_atom_site_aniso_label
_atom_site_aniso_U_11
_atom_site_aniso_U_22
_atom_site_aniso_U_33
_atom_site_aniso_U_23
_atom_site_aniso_U_13
_atom_site_aniso_U_12
C1 0.0169(10) 0.0133(9) 0.0180(10) 0.0024(7) 0.0011(8) 0.0005(7)
C2 0.0158(12) 0.0132(9) 0.0191(11) 0.0011(7) 0.0005(9) -0.0015(7)
C3 0.0123(10) 0.0131(8) 0.0169(9) 0.0005(7) 0.0000(8) -0.0002(7)
C4 0.0126(10) 0.0176(9) 0.0254(11) 0.0002(8) -0.0003(8) -0.0010(8)
C5 0.0252(12) 0.0182(10) 0.0277(12) 0.0010(9) 0.0055(10) 0.0042(9)
C6 0.0324(16) 0.0520(18) 0.0399(17) 0.0095(14) 0.0166(13) 0.0136(14)
C7 0.0274(14) 0.0274(12) 0.0313(13) 0.0094(10) 0.0001(11) 0.0017(10)
C8 0.0215(12) 0.0215(10) 0.0249(12) 0.0008(9) 0.0042(9) -0.0044(9)
C9 0.0356(15) 0.0255(12) 0.0358(15) 0.0030(10) 0.0067(12) -0.0113(11)
C10 0.0283(15) 0.0359(14) 0.0483(18) 0.0021(13) 0.0180(13) 0.0034(11)
C15 0.0321(15) 0.0358(14) 0.0297(14) -0.0118(11) 0.0048(11) 0.0046(11)
C16 0.068(3) 0.070(3) 0.075(3) -0.044(2) -0.004(2) 0.034(2)
C17 0.055(2) 0.0423(17) 0.0427(18) -0.0195(14) 0.0102(16) -0.0152(15)
C18 0.0200(12) 0.0310(13) 0.0414(15) 0.0066(11) 0.0048(11) 0.0041(10)
C19 0.052(2) 0.052(2) 0.0446(19) 0.0065(15) 0.0215(17) -0.0049(16)
C20 0.047(2) 0.0441(18) 0.047(2) 0.0093(14) -0.0075(18) -0.0185(15)
C21 0.0183(11) 0.0247(11) 0.0272(12) 0.0038(9) 0.0029(9) 0.0052(9)
C22 0.0452(18) 0.0365(15) 0.0232(13) -0.0001(11) 0.0031(12) 0.0130(13)
C23 0.0287(15) 0.0382(15) 0.0432(16) 0.0167(13) 0.0076(13) 0.0131(12)
C24 0.0356(17) 0.073(2) 0.0248(14) -0.0104(14) 0.0035(12) 0.0097(16)
C25 0.039(2) 0.108(4) 0.060(3) -0.051(3) 0.004(2) -0.010(2)
C26 0.060(3) 0.107(4) 0.0229(16) -0.0014(18) 0.0094(16) 0.010(2)
C27 0.0246(14) 0.0282(13) 0.0325(14) -0.0038(9) 0.0130(12) -0.0018(9)
C28 0.0419(18) 0.0336(15) 0.057(2) -0.0128(14) 0.0214(16) -0.0040(13)
C30 0.0266(13) 0.0260(12) 0.0272(12) 0.0023(9) 0.0042(10) -0.0034(10)
C31 0.0305(18) 0.047(2) 0.0361(17) -0.0012(12) 0.0079(14) 0.0051(12)
C32 0.0315(16) 0.0404(16) 0.0451(17) 0.0105(13) 0.0058(13) -0.0079(12)
C33 0.0402(18) 0.0285(14) 0.0528(19) -0.0032(13) 0.0158(15) 0.0018(12)
Ce1 0.01183(8) 0.01229(8) 0.02228(8) -0.00176(4) 0.00088(6) -0.00020(4)
Cl1 0.0189(3) 0.0134(2) 0.0326(3) -0.0010(2) -0.0027(2) -0.00305(19)
N1 0.0244(11) 0.0205(10) 0.0415(13) 0.0033(9) -0.0014(10) 0.0026(8)
O1 0.0145(8) 0.0163(7) 0.0248(8) 0.0006(6) -0.0033(6) -0.0013(6)
O3 0.0232(9) 0.0148(7) 0.0336(9) -0.0048(6) 0.0082(7) -0.0041(6)
O4 0.0181(8) 0.0284(8) 0.0197(8) -0.0013(6) -0.0004(6) 0.0080(7)
O5 0.0233(10) 0.0266(8) 0.0292(10) -0.0080(7) 0.0084(8) -0.0055(7)
O6 0.0324(11) 0.0166(7) 0.0247(9) 0.0011(7) 0.0054(8) -0.0002(7)
Si1 0.0193(3) 0.0133(2) 0.0164(3) -0.0014(2) 0.0023(2) -0.0005(2)
Si2 0.0140(3) 0.0224(3) 0.0224(3) -0.0028(2) 0.0003(2) 0.0050(2)
Si3 0.0206(3) 0.0312(3) 0.0226(3) -0.0046(3) 0.0063(3) -0.0032(3)
C11 0.021(3) 0.018(2) 0.020(2) -0.0024(15) 0.0010(19) -0.0006(16)
C12 0.054(5) 0.028(4) 0.018(3) -0.009(3) 0.006(3) -0.016(3)
C13 0.025(2) 0.027(2) 0.024(2) 0.0020(16) -0.0043(17) 0.0045(15)
C34 0.048(4) 0.027(2) 0.0260(19) 0.0025(17) 0.008(2) -0.016(2)
C35 0.057(4) 0.030(2) 0.028(2) -0.0009(18) 0.005(3) -0.004(3)
C36 0.048(4) 0.030(2) 0.030(3) -0.003(2) 0.015(3) -0.003(3)
C37 0.051(4) 0.029(3) 0.031(3) -0.013(2) 0.016(3) -0.013(3)
C11A 0.019(3) 0.019(2) 0.022(3) -0.0022(18) -0.003(2) -0.003(2)
C12A 0.036(4) 0.025(3) 0.027(3) 0.001(2) -0.003(2) -0.007(2)
C13A 0.027(4) 0.025(4) 0.028(4) -0.008(4) 0.002(3) -0.005(4)
C35A 0.042(4) 0.028(2) 0.035(3) 0.002(2) 0.015(3) -0.004(3)
C36A 0.054(5) 0.031(2) 0.032(3) -0.002(2) 0.009(3) -0.010(3)
C37A 0.047(4) 0.017(2) 0.027(3) -0.009(2) 0.009(3) 0.001(3)

loop_
_atom_type_symbol
_atom_type_description
_atom_type_scat_dispersion_real
_atom_type_scat_dispersion_imag
_atom_type_scat_source
C C 0.0033 0.0016 'International Tables Vol C Tables 4.2.6.8 and 6.1.1.4'
H H 0.0000 0.0000 'International Tables Vol C Tables 4.2.6.8 and 6.1.1.4'
Ce Ce -0.2486 2.6331 'International Tables Vol C Tables 4.2.6.8 and 6.1.1.4'
Cl Cl 0.1484 0.1585 'International Tables Vol C Tables 4.2.6.8 and 6.1.1.4'
N N 0.0061 0.0033 'International Tables Vol C Tables 4.2.6.8 and 6.1.1.4'
O O 0.0106 0.0060 'International Tables Vol C Tables 4.2.6.8 and 6.1.1.4'
Si Si 0.0817 0.0704 'International Tables Vol C Tables 4.2.6.8 and 6.1.1.4'

loop_
_geom_angle_atom_site_label_1
_geom_angle_atom_site_label_2
_geom_angle_atom_site_label_3
_geom_angle
_geom_angle_site_symmetry_1
_geom_angle_site_symmetry_3
_geom_angle_publ_flag
O1 C1 C3 121.87(19) . . ?
O1 C1 C2 121.4(2) . . ?
C3 C1 C2 116.8(2) . . ?
C2 C2 C1 121.97(13) 2 . ?
C2 C2 Cl1 121.27(8) 2 . ?
C1 C2 Cl1 116.75(18) . . ?
C1 C3 C3 121.27(12) . 2 ?
C1 C3 C4 118.25(19) . . ?
C3 C3 C4 120.48(12) 2 . ?
N1 C4 C3 179.8(3) . . ?
C6 C5 C7 109.9(2) . . ?
C6 C5 Si1 111.07(18) . . ?
C7 C5 Si1 111.92(18) . . ?
C6 C5 H5 107.9 . . ?
C7 C5 H5 107.9 . . ?
Si1 C5 H5 107.9 . . ?
C5 C6 H6A 109.5 . . ?
C5 C6 H6B 109.5 . . ?
H6A C6 H6B 109.5 . . ?
C5 C6 H6C 109.5 . . ?
H6A C6 H6C 109.5 . . ?
H6B C6 H6C 109.5 . . ?
C5 C7 H7A 109.5 . . ?
C5 C7 H7B 109.5 . . ?
H7A C7 H7B 109.5 . . ?
C5 C7 H7C 109.5 . . ?
H7A C7 H7C 109.5 . . ?
H7B C7 H7C 109.5 . . ?
C9 C8 C10 110.4(2) . . ?
C9 C8 Si1 113.57(19) . . ?
C10 C8 Si1 112.63(18) . . ?
C9 C8 H8 106.6 . . ?
C10 C8 H8 106.6 . . ?
Si1 C8 H8 106.6 . . ?
C8 C9 H9A 109.5 . . ?
C8 C9 H9B 109.5 . . ?
H9A C9 H9B 109.5 . . ?
C8 C9 H9C 109.5 . . ?
H9A C9 H9C 109.5 . . ?
H9B C9 H9C 109.5 . . ?
C8 C10 H10A 109.5 . . ?
C8 C10 H10B 109.5 . . ?
H10A C10 H10B 109.5 . . ?
C8 C10 H10C 109.5 . . ?
H10A C10 H10C 109.5 . . ?
H10B C10 H10C 109.5 . . ?
C16 C15 C17 111.1(3) . . ?
C16 C15 Si2 115.0(2) . . ?
C17 C15 Si2 111.6(2) . . ?
C16 C15 H15 106.1 . . ?
C17 C15 H15 106.1 . . ?
Si2 C15 H15 106.1 . . ?
C15 C16 H16A 109.5 . . ?
C15 C16 H16B 109.5 . . ?
H16A C16 H16B 109.5 . . ?
C15 C16 H16C 109.5 . . ?
H16A C16 H16C 109.5 . . ?
H16B C16 H16C 109.5 . . ?
C15 C17 H17A 109.5 . . ?
C15 C17 H17B 109.5 . . ?
H17A C17 H17B 109.5 . . ?
C15 C17 H17C 109.5 . . ?
H17A C17 H17C 109.5 . . ?
H17B C17 H17C 109.5 . . ?
C20 C18 C19 110.3(3) . . ?
C20 C18 Si2 113.7(3) . . ?
C19 C18 Si2 110.5(2) . . ?
C20 C18 H18 107.3 . . ?
C19 C18 H18 107.3 . . ?
Si2 C18 H18 107.3 . . ?
C18 C19 H19A 109.5 . . ?
C18 C19 H19B 109.5 . . ?
H19A C19 H19B 109.5 . . ?
C18 C19 H19C 109.5 . . ?
H19A C19 H19C 109.5 . . ?
H19B C19 H19C 109.5 . . ?
C18 C20 H20A 109.5 . . ?
C18 C20 H20B 109.5 . . ?
H20A C20 H20B 109.5 . . ?
C18 C20 H20C 109.5 . . ?
H20A C20 H20C 109.5 . . ?
H20B C20 H20C 109.5 . . ?
C23 C21 C22 111.8(2) . . ?
C23 C21 Si2 111.90(19) . . ?
C22 C21 Si2 112.63(18) . . ?
C23 C21 H21 106.7 . . ?
C22 C21 H21 106.7 . . ?
Si2 C21 H21 106.7 . . ?
C21 C22 H22A 109.5 . . ?
C21 C22 H22B 109.5 . . ?
H22A C22 H22B 109.5 . . ?
C21 C22 H22C 109.5 . . ?
H22A C22 H22C 109.5 . . ?
H22B C22 H22C 109.5 . . ?
C21 C23 H23A 109.5 . . ?
C21 C23 H23B 109.5 . . ?
H23A C23 H23B 109.5 . . ?
C21 C23 H23C 109.5 . . ?
H23A C23 H23C 109.5 . . ?
H23B C23 H23C 109.5 . . ?
C25 C24 C26 110.5(3) . . ?
C25 C24 Si3 114.9(3) . . ?
C26 C24 Si3 113.0(3) . . ?
C25 C24 H24 105.9 . . ?
C26 C24 H24 105.9 . . ?
Si3 C24 H24 105.9 . . ?
C24 C25 H25A 109.5 . . ?
C24 C25 H25B 109.5 . . ?
H25A C25 H25B 109.5 . . ?
C24 C25 H25C 109.5 . . ?
H25A C25 H25C 109.5 . . ?
H25B C25 H25C 109.5 . . ?
C24 C26 H26A 109.5 . . ?
C24 C26 H26B 109.5 . . ?
H26A C26 H26B 109.5 . . ?
C24 C26 H26C 109.5 . . ?
H26A C26 H26C 109.5 . . ?
H26B C26 H26C 109.5 . . ?
C28 C27 C31 110.1(3) . . ?
C28 C27 Si3 112.1(2) . . ?
C31 C27 Si3 111.2(2) . . ?
C28 C27 H27 107.8 . . ?
C31 C27 H27 107.8 . . ?
Si3 C27 H27 107.8 . . ?
C27 C28 H28A 109.5 . . ?
C27 C28 H28B 109.5 . . ?
H28A C28 H28B 109.5 . . ?
C27 C28 H28C 109.5 . . ?
H28A C28 H28C 109.5 . . ?
H28B C28 H28C 109.5 . . ?
C33 C30 C32 109.7(2) . . ?
C33 C30 Si3 112.46(19) . . ?
C32 C30 Si3 114.2(2) . . ?
C33 C30 H30 106.7 . . ?
C32 C30 H30 106.7 . . ?
Si3 C30 H30 106.7 . . ?
C27 C31 H31A 109.5 . . ?
C27 C31 H31B 109.5 . . ?
H31A C31 H31B 109.5 . . ?
C27 C31 H31C 109.5 . . ?
H31A C31 H31C 109.5 . . ?
H31B C31 H31C 109.5 . . ?
C30 C32 H32A 109.5 . . ?
C30 C32 H32B 109.5 . . ?
H32A C32 H32B 109.5 . . ?
C30 C32 H32C 109.5 . . ?
H32A C32 H32C 109.5 . . ?
H32B C32 H32C 109.5 . . ?
C30 C33 H33A 109.5 . . ?
C30 C33 H33B 109.5 . . ?
H33A C33 H33B 109.5 . . ?
C30 C33 H33C 109.5 . . ?
H33A C33 H33C 109.5 . . ?
H33B C33 H33C 109.5 . . ?
O4 Ce1 O3 109.43(7) . . ?
O4 Ce1 O5 102.74(8) . . ?
O3 Ce1 O5 101.55(7) . . ?
O4 Ce1 O1 108.43(7) . . ?
O3 Ce1 O1 135.65(7) . . ?
O5 Ce1 O1 91.75(7) . . ?
O4 Ce1 O6 86.41(7) . . ?
O3 Ce1 O6 81.81(7) . . ?
O5 Ce1 O6 168.33(7) . . ?
O1 Ce1 O6 78.35(6) . . ?
O4 Ce1 Cl1 156.70(5) . . ?
O3 Ce1 Cl1 76.10(5) . . ?
O5 Ce1 Cl1 98.04(6) . . ?
O1 Ce1 Cl1 60.12(4) . . ?
O6 Ce1 Cl1 71.74(5) . . ?
C2 Cl1 Ce1 96.59(8) . . ?
C1 O1 Ce1 144.85(14) . . ?
Si1 O3 Ce1 161.16(12) . . ?
Si2 O4 Ce1 169.95(12) . . ?
Si3 O5 Ce1 154.75(12) . . ?
C37A O6 C34A 113.5(4) . . ?
C34 O6 C37 106.3(4) . . ?
C37A O6 Ce1 120.4(3) . . ?
C34A O6 Ce1 126.1(3) . . ?
C34 O6 Ce1 129.5(2) . . ?
C37 O6 Ce1 124.2(3) . . ?
O3 Si1 C11 102.59(18) . . ?
O3 Si1 C8 108.02(10) . . ?
C11 Si1 C8 120.6(2) . . ?
O3 Si1 C5 108.24(11) . . ?
C11 Si1 C5 106.73(19) . . ?
C8 Si1 C5 109.96(11) . . ?
O3 Si1 C11A 114.2(2) . . ?
C8 Si1 C11A 104.4(3) . . ?
C5 Si1 C11A 111.8(2) . . ?
O4 Si2 C18 108.98(11) . . ?
O4 Si2 C15 106.54(11) . . ?
C18 Si2 C15 109.07(14) . . ?
O4 Si2 C21 108.38(10) . . ?
C18 Si2 C21 112.17(12) . . ?
C15 Si2 C21 111.51(13) . . ?
O5 Si3 C24 110.10(14) . . ?
O5 Si3 C30 107.19(11) . . ?
C24 Si3 C30 109.86(15) . . ?
O5 Si3 C27 108.48(12) . . ?
C24 Si3 C27 111.59(15) . . ?
C30 Si3 C27 109.50(12) . . ?
C13 C11 C12 113.9(7) . . ?
C13 C11 Si1 113.1(4) . . ?
C12 C11 Si1 105.7(5) . . ?
C13 C11 H11 108.0 . . ?
C12 C11 H11 108.0 . . ?
Si1 C11 H11 108.0 . . ?
C11 C12 H12A 109.5 . . ?
C11 C12 H12B 109.5 . . ?
H12A C12 H12B 109.5 . . ?
C11 C12 H12C 109.5 . . ?
H12A C12 H12C 109.5 . . ?
H12B C12 H12C 109.5 . . ?
C11 C13 H13A 109.5 . . ?
C11 C13 H13B 109.5 . . ?
H13A C13 H13B 109.5 . . ?
C11 C13 H13C 109.5 . . ?
H13A C13 H13C 109.5 . . ?
H13B C13 H13C 109.5 . . ?
O6 C34 C35 101.6(5) . . ?
O6 C34 H34A 111.5 . . ?
C35 C34 H34A 111.5 . . ?
O6 C34 H34B 111.5 . . ?
C35 C34 H34B 111.5 . . ?
H34A C34 H34B 109.3 . . ?
C34 C35 C36 93.4(7) . . ?
C34 C35 H35A 113.0 . . ?
C36 C35 H35A 113.0 . . ?
C34 C35 H35B 113.0 . . ?
C36 C35 H35B 113.0 . . ?
H35A C35 H35B 110.4 . . ?
C37 C36 C35 93.3(8) . . ?
C37 C36 H36A 113.1 . . ?
C35 C36 H36A 113.1 . . ?
C37 C36 H36B 113.1 . . ?
C35 C36 H36B 113.1 . . ?
H36A C36 H36B 110.4 . . ?
O6 C37 C36 99.8(6) . . ?
O6 C37 H37A 111.8 . . ?
C36 C37 H37A 111.8 . . ?
O6 C37 H37B 111.8 . . ?
C36 C37 H37B 111.8 . . ?
H37A C37 H37B 109.5 . . ?
C13A C11A C12A 99.0(9) . . ?
C13A C11A Si1 121.0(9) . . ?
C12A C11A Si1 111.9(5) . . ?
C13A C11A H11A 108.0 . . ?
C12A C11A H11A 108.0 . . ?
Si1 C11A H11A 108.0 . . ?
C11A C12A H12D 109.5 . . ?
C11A C12A H12E 109.5 . . ?
H12D C12A H12E 109.5 . . ?
C11A C12A H12F 109.5 . . ?
H12D C12A H12F 109.5 . . ?
H12E C12A H12F 109.5 . . ?
C11A C13A H13D 109.5 . . ?
C11A C13A H13E 109.5 . . ?
H13D C13A H13E 109.5 . . ?
C11A C13A H13F 109.5 . . ?
H13D C13A H13F 109.5 . . ?
H13E C13A H13F 109.5 . . ?
O6 C34A C35A 103.7(5) . . ?
O6 C34A H35C 111.0 . . ?
C35A C34A H35C 111.0 . . ?
O6 C34A H35D 111.0 . . ?
C35A C34A H35D 111.0 . . ?
H35C C34A H35D 109.0 . . ?
C36A C35A C34A 102.2(9) . . ?
C36A C35A H35E 111.3 . . ?
C34A C35A H35E 111.3 . . ?
C36A C35A H35F 111.3 . . ?
C34A C35A H35F 111.3 . . ?
H35E C35A H35F 109.2 . . ?
C35A C36A C37A 100.9(10) . . ?
C35A C36A H36C 111.6 . . ?
C37A C36A H36C 111.6 . . ?
C35A C36A H36D 111.6 . . ?
C37A C36A H36D 111.6 . . ?
H36C C36A H36D 109.4 . . ?
O6 C37A C36A 105.4(7) . . ?
O6 C37A H37C 110.7 . . ?
C36A C37A H37C 110.7 . . ?
O6 C37A H37D 110.7 . . ?
C36A C37A H37D 110.7 . . ?
H37C C37A H37D 108.8 . . ?

loop_
_geom_bond_atom_site_label_1
_geom_bond_atom_site_label_2
_geom_bond_distance
_geom_bond_site_symmetry_2
_geom_bond_publ_flag
C1 O1 1.316(3) . ?
C1 C3 1.404(3) . ?
C1 C2 1.410(3) . ?
C2 C2 1.379(5) 2 ?
C2 Cl1 1.731(2) . ?
C3 C3 1.415(4) 2 ?
C3 C4 1.439(3) . ?
C4 N1 1.146(3) . ?
C5 C6 1.525(4) . ?
C5 C7 1.532(4) . ?
C5 Si1 1.888(3) . ?
C5 H5 1.0000 . ?
C6 H6A 0.9800 . ?
C6 H6B 0.9800 . ?
C6 H6C 0.9800 . ?
C7 H7A 0.9800 . ?
C7 H7B 0.9800 . ?
C7 H7C 0.9800 . ?
C8 C9 1.534(3) . ?
C8 C10 1.540(4) . ?
C8 Si1 1.881(3) . ?
C8 H8 1.0000 . ?
C9 H9A 0.9800 . ?
C9 H9B 0.9800 . ?
C9 H9C 0.9800 . ?
C10 H10A 0.9800 . ?
C10 H10B 0.9800 . ?
C10 H10C 0.9800 . ?
C15 C16 1.526(5) . ?
C15 C17 1.535(5) . ?
C15 Si2 1.889(3) . ?
C15 H15 1.0000 . ?
C16 H16A 0.9800 . ?
C16 H16B 0.9800 . ?
C16 H16C 0.9800 . ?
C17 H17A 0.9800 . ?
C17 H17B 0.9800 . ?
C17 H17C 0.9800 . ?
C18 C20 1.525(5) . ?
C18 C19 1.536(4) . ?
C18 Si2 1.888(3) . ?
C18 H18 1.0000 . ?
C19 H19A 0.9800 . ?
C19 H19B 0.9800 . ?
C19 H19C 0.9800 . ?
C20 H20A 0.9800 . ?
C20 H20B 0.9800 . ?
C20 H20C 0.9800 . ?
C21 C23 1.527(4) . ?
C21 C22 1.532(4) . ?
C21 Si2 1.889(3) . ?
C21 H21 1.0000 . ?
C22 H22A 0.9800 . ?
C22 H22B 0.9800 . ?
C22 H22C 0.9800 . ?
C23 H23A 0.9800 . ?
C23 H23B 0.9800 . ?
C23 H23C 0.9800 . ?
C24 C25 1.537(6) . ?
C24 C26 1.552(5) . ?
C24 Si3 1.887(3) . ?
C24 H24 1.0000 . ?
C25 H25A 0.9800 . ?
C25 H25B 0.9800 . ?
C25 H25C 0.9800 . ?
C26 H26A 0.9800 . ?
C26 H26B 0.9800 . ?
C26 H26C 0.9800 . ?
C27 C28 1.536(4) . ?
C27 C31 1.540(5) . ?
C27 Si3 1.891(3) . ?
C27 H27 1.0000 . ?
C28 H28A 0.9800 . ?
C28 H28B 0.9800 . ?
C28 H28C 0.9800 . ?
C30 C33 1.529(4) . ?
C30 C32 1.531(4) . ?
C30 Si3 1.889(3) . ?
C30 H30 1.0000 . ?
C31 H31A 0.9800 . ?
C31 H31B 0.9800 . ?
C31 H31C 0.9800 . ?
C32 H32A 0.9800 . ?
C32 H32B 0.9800 . ?
C32 H32C 0.9800 . ?
C33 H33A 0.9800 . ?
C33 H33B 0.9800 . ?
C33 H33C 0.9800 . ?
Ce1 O4 2.0710(17) . ?
Ce1 O3 2.0841(17) . ?
Ce1 O5 2.091(2) . ?
Ce1 O1 2.2325(16) . ?
Ce1 O6 2.521(2) . ?
Ce1 Cl1 3.2788(8) . ?
O3 Si1 1.6452(17) . ?
O4 Si2 1.6488(18) . ?
O5 Si3 1.651(2) . ?
O6 C37A 1.406(7) . ?
O6 C34A 1.423(7) . ?
O6 C34 1.471(6) . ?
O6 C37 1.505(7) . ?
Si1 C11 1.871(5) . ?
Si1 C11A 1.921(7) . ?
C11 C13 1.537(7) . ?
C11 C12 1.746(11) . ?
C11 H11 1.0000 . ?
C12 H12A 0.9800 . ?
C12 H12B 0.9800 . ?
C12 H12C 0.9800 . ?
C13 H13A 0.9800 . ?
C13 H13B 0.9800 . ?
C13 H13C 0.9800 . ?
C34 C35 1.543(10) . ?
C34 H34A 0.9900 . ?
C34 H34B 0.9900 . ?
C35 C36 1.557(16) . ?
C35 H35A 0.9900 . ?
C35 H35B 0.9900 . ?
C36 C37 1.545(15) . ?
C36 H36A 0.9900 . ?
C36 H36B 0.9900 . ?
C37 H37A 0.9900 . ?
C37 H37B 0.9900 . ?
C11A C13A 1.302(16) . ?
C11A C12A 1.519(10) . ?
C11A H11A 1.0000 . ?
C12A H12D 0.9800 . ?
C12A H12E 0.9800 . ?
C12A H12F 0.9800 . ?
C13A H13D 0.9800 . ?
C13A H13E 0.9800 . ?
C13A H13F 0.9800 . ?
C34A C35A 1.615(12) . ?
C34A H35C 0.9900 . ?
C34A H35D 0.9900 . ?
C35A C36A 1.505(19) . ?
C35A H35E 0.9900 . ?
C35A H35F 0.9900 . ?
C36A C37A 1.611(18) . ?
C36A H36C 0.9900 . ?
C36A H36D 0.9900 . ?
C37A H37C 0.9900 . ?
C37A H37D 0.9900 . ?

loop_
_geom_torsion_atom_site_label_1
_geom_torsion_atom_site_label_2
_geom_torsion_atom_site_label_3
_geom_torsion_atom_site_label_4
_geom_torsion
_geom_torsion_site_symmetry_1
_geom_torsion_site_symmetry_2
_geom_torsion_site_symmetry_3
_geom_torsion_site_symmetry_4
_geom_torsion_publ_flag
O1 C1 C2 C2 179.6(3) . . . 2 ?
C3 C1 C2 C2 -0.4(4) . . . 2 ?
O1 C1 C2 Cl1 -0.8(3) . . . . ?
C3 C1 C2 Cl1 179.24(17) . . . . ?
O1 C1 C3 C3 179.9(3) . . . 2 ?
C2 C1 C3 C3 -0.2(4) . . . 2 ?
O1 C1 C3 C4 -0.7(3) . . . . ?
C2 C1 C3 C4 179.3(2) . . . . ?
C2 C2 Cl1 Ce1 177.5(3) 2 . . . ?
C1 C2 Cl1 Ce1 -2.2(2) . . . . ?
C3 C1 O1 Ce1 -172.53(18) . . . . ?
C2 C1 O1 Ce1 7.5(4) . . . . ?
Ce1 O3 Si1 C11 -10.1(4) . . . . ?
Ce1 O3 Si1 C8 118.3(3) . . . . ?
Ce1 O3 Si1 C5 -122.7(3) . . . . ?
Ce1 O3 Si1 C11A 2.6(5) . . . . ?
C9 C8 Si1 O3 175.99(18) . . . . ?
C10 C8 Si1 O3 -57.6(2) . . . . ?
C9 C8 Si1 C11 -66.7(3) . . . . ?
C10 C8 Si1 C11 59.7(3) . . . . ?
C9 C8 Si1 C5 58.1(2) . . . . ?
C10 C8 Si1 C5 -175.49(19) . . . . ?
C9 C8 Si1 C11A -62.1(3) . . . . ?
C10 C8 Si1 C11A 64.4(3) . . . . ?
C6 C5 Si1 O3 59.8(2) . . . . ?
C7 C5 Si1 O3 -63.5(2) . . . . ?
C6 C5 Si1 C11 -50.0(3) . . . . ?
C7 C5 Si1 C11 -173.3(3) . . . . ?
C6 C5 Si1 C8 177.6(2) . . . . ?
C7 C5 Si1 C8 54.3(2) . . . . ?
C6 C5 Si1 C11A -66.9(3) . . . . ?
C7 C5 Si1 C11A 169.8(3) . . . . ?
Ce1 O4 Si2 C18 164.7(6) . . . . ?
Ce1 O4 Si2 C15 47.2(6) . . . . ?
Ce1 O4 Si2 C21 -73.0(6) . . . . ?
C20 C18 Si2 O4 62.6(2) . . . . ?
C19 C18 Si2 O4 -62.1(2) . . . . ?
C20 C18 Si2 C15 178.5(2) . . . . ?
C19 C18 Si2 C15 53.8(3) . . . . ?
C20 C18 Si2 C21 -57.4(3) . . . . ?
C19 C18 Si2 C21 177.9(2) . . . . ?
C16 C15 Si2 O4 178.1(3) . . . . ?
C17 C15 Si2 O4 -54.1(3) . . . . ?
C16 C15 Si2 C18 60.6(3) . . . . ?
C17 C15 Si2 C18 -171.6(2) . . . . ?
C16 C15 Si2 C21 -63.8(3) . . . . ?
C17 C15 Si2 C21 64.0(3) . . . . ?
C23 C21 Si2 O4 -163.93(19) . . . . ?
C22 C21 Si2 O4 -37.0(2) . . . . ?
C23 C21 Si2 C18 -43.6(2) . . . . ?
C22 C21 Si2 C18 83.4(2) . . . . ?
C23 C21 Si2 C15 79.1(2) . . . . ?
C22 C21 Si2 C15 -153.9(2) . . . . ?
Ce1 O5 Si3 C24 138.7(3) . . . . ?
Ce1 O5 Si3 C30 19.3(3) . . . . ?
Ce1 O5 Si3 C27 -98.9(3) . . . . ?
C25 C24 Si3 O5 34.5(3) . . . . ?
C26 C24 Si3 O5 162.6(3) . . . . ?
C25 C24 Si3 C30 152.4(3) . . . . ?
C26 C24 Si3 C30 -79.6(3) . . . . ?
C25 C24 Si3 C27 -86.0(3) . . . . ?
C26 C24 Si3 C27 42.1(3) . . . . ?
C33 C30 Si3 O5 55.7(2) . . . . ?
C32 C30 Si3 O5 -178.5(2) . . . . ?
C33 C30 Si3 C24 -63.9(2) . . . . ?
C32 C30 Si3 C24 61.9(2) . . . . ?
C33 C30 Si3 C27 173.2(2) . . . . ?
C32 C30 Si3 C27 -61.0(2) . . . . ?
C28 C27 Si3 O5 -63.8(2) . . . . ?
C31 C27 Si3 O5 59.9(2) . . . . ?
C28 C27 Si3 C24 57.7(3) . . . . ?
C31 C27 Si3 C24 -178.6(2) . . . . ?
C28 C27 Si3 C30 179.5(2) . . . . ?
C31 C27 Si3 C30 -56.8(2) . . . . ?
O3 Si1 C11 C13 61.9(4) . . . . ?
C8 Si1 C11 C13 -58.2(4) . . . . ?
C5 Si1 C11 C13 175.6(4) . . . . ?
O3 Si1 C11 C12 -172.9(6) . . . . ?
C8 Si1 C11 C12 67.1(6) . . . . ?
C5 Si1 C11 C12 -59.2(6) . . . . ?
C37 O6 C34 C35 19.0(7) . . . . ?
Ce1 O6 C34 C35 -160.7(4) . . . . ?
O6 C34 C35 C36 -51.9(10) . . . . ?
C34 C35 C36 C37 63.8(10) . . . . ?
C34 O6 C37 C36 22.1(7) . . . . ?
Ce1 O6 C37 C36 -158.1(5) . . . . ?
C35 C36 C37 O6 -53.5(9) . . . . ?
C37A O6 C34A C35A -12.5(8) . . . . ?
Ce1 O6 C34A C35A 166.7(5) . . . . ?
O6 C34A C35A C36A 31.9(11) . . . . ?
C34A C35A C36A C37A -36.4(13) . . . . ?
C34A O6 C37A C36A -10.7(9) . . . . ?
Ce1 O6 C37A C36A 170.1(6) . . . . ?
C35A C36A C37A O6 30.7(13) . . . . ?
